data_2233454
loop_
_publ_author_name
'Isloor, Arun M.'
'Garudachari, B.'
'Satyanarayan, M. N.'
'Gerber, Thomas'
'Hosten, Eric'
'Betz, Richard'

_publ_section_title
;
 2-(4-Fluorophenyl)-2-oxoethyl 2-methoxybenzoate
;
_journal_coeditor_code GK2452
_journal_issue 2
_journal_name_full 'Acta Crystallographica Section E'
_journal_page_first o513
_journal_paper_doi 10.1107/S1600536812002577
_journal_volume 68
_journal_year 2012
_chemical_formula_iupac 'C16 H13 F O4'
_chemical_formula_moiety 'C16 H13 F O4'
_chemical_formula_sum 'C16 H13 F O4'
_chemical_formula_weight 288.26
_chemical_melting_point_gt 359
_chemical_melting_point_lt 360
_chemical_name_systematic
;
2-(4-Fluorophenyl)-2-oxoethyl 2-methoxybenzoate
;
_space_group_IT_number 14
_symmetry_cell_setting monoclinic
_symmetry_space_group_name_Hall '-P 2ybc'
_symmetry_space_group_name_H-M 'P 1 21/c 1'
_atom_sites_solution_hydrogens geom
_atom_sites_solution_primary direct
_atom_sites_solution_secondary difmap
_audit_creation_method SHELXL-97
_cell_angle_alpha 90.00
_cell_angle_beta 113.4040(10)
_cell_angle_gamma 90.00
_cell_formula_units_Z 4
_cell_length_a 7.9370(3)
_cell_length_b 26.4456(9)
_cell_length_c 7.0635(2)
_cell_measurement_reflns_used 8158
_cell_measurement_temperature 200(2)
_cell_measurement_theta_max 28.31
_cell_measurement_theta_min 2.31
_cell_volume 1360.64(8)
_computing_cell_refinement 'SAINT (Bruker, 2010)'
_computing_data_collection 'APEX2 (Bruker, 2010)'
_computing_data_reduction 'SAINT (Bruker, 2010)'
_computing_molecular_graphics 'ORTEP-3 (Farrugia, 1997) and Mercury (Macrae <i>et al.</i>, 2008)'
_computing_publication_material 'SHELXL97 (Sheldrick, 2008) and PLATON (Spek, 2009)'
_computing_structure_refinement 'SHELXL97 (Sheldrick, 2008)'
_computing_structure_solution 'SHELXS97 (Sheldrick, 2008)'
_diffrn_ambient_temperature 200(2)
_diffrn_measured_fraction_theta_full 0.993
_diffrn_measured_fraction_theta_max 0.993
_diffrn_measurement_device_type 'Bruker APEXII CCD'
_diffrn_measurement_method '\f and \w scans'
_diffrn_radiation_monochromator graphite
_diffrn_radiation_source 'fine-focus sealed tube'
_diffrn_radiation_type MoK\a
_diffrn_radiation_wavelength 0.71073
_diffrn_reflns_av_R_equivalents 0.0267
_diffrn_reflns_av_sigmaI/netI 0.0160
_diffrn_reflns_limit_h_max 10
_diffrn_reflns_limit_h_min -10
_diffrn_reflns_limit_k_max 35
_diffrn_reflns_limit_k_min -34
_diffrn_reflns_limit_l_max 9
_diffrn_reflns_limit_l_min -9
_diffrn_reflns_number 12541
_diffrn_reflns_theta_full 28.31
_diffrn_reflns_theta_max 28.31
_diffrn_reflns_theta_min 2.80
_exptl_absorpt_coefficient_mu 0.110
_exptl_absorpt_correction_T_max 0.746
_exptl_absorpt_correction_T_min 0.682
_exptl_absorpt_correction_type multi-scan
_exptl_absorpt_process_details
;
(SADABS; Bruker, 2008)
;
_exptl_crystal_colour colourless
_exptl_crystal_density_diffrn 1.407
_exptl_crystal_density_method 'not measured'
_exptl_crystal_description platelet
_exptl_crystal_F_000 600
_exptl_crystal_size_max 0.43
_exptl_crystal_size_mid 0.32
_exptl_crystal_size_min 0.266
_refine_diff_density_max 0.266
_refine_diff_density_min -0.162
_refine_ls_extinction_method none
_refine_ls_goodness_of_fit_ref 1.044
_refine_ls_hydrogen_treatment constr
_refine_ls_matrix_type full
_refine_ls_number_parameters 191
_refine_ls_number_reflns 3365
_refine_ls_number_restraints 0
_refine_ls_restrained_S_all 1.044
_refine_ls_R_factor_all 0.0432
_refine_ls_R_factor_gt 0.0373
_refine_ls_shift/su_max 0.000
_refine_ls_shift/su_mean 0.000
_refine_ls_structure_factor_coef Fsqd
_refine_ls_weighting_details 'calc w=1/[\s^2^(Fo^2^)+(0.0429P)^2^+0.3650P] where P=(Fo^2^+2Fc^2^)/3'
_refine_ls_weighting_scheme calc
_refine_ls_wR_factor_gt 0.0933
_refine_ls_wR_factor_ref 0.0978
_reflns_number_gt 2927
_reflns_number_total 3365
_reflns_threshold_expression I>2sigma(I)
_cod_data_source_file gk2452.cif
_cod_data_source_block I
_cod_original_sg_symbol_H-M 'P 21/c'
_cod_database_code 2233454
_cod_database_fobs_code 2233454

loop_
_symmetry_equiv_pos_as_xyz
'x, y, z'
'-x, y+1/2, -z+1/2'
'-x, -y, -z'
'x, -y-1/2, z-1/2'

loop_
_atom_site_type_symbol
_atom_site_label
_atom_site_fract_x
_atom_site_fract_y
_atom_site_fract_z
_atom_site_U_iso_or_equiv
_atom_site_adp_type
_atom_site_calc_flag
_atom_site_refinement_flags
_atom_site_occupancy
_atom_site_symmetry_multiplicity
F F1 0.06897(11) -0.10183(3) 1.15257(13) 0.0497(2) Uani d . 1 1
O O1 0.16097(12) 0.14995(4) 0.54890(14) 0.0429(2) Uani d . 1 1
O O2 0.44950(11) 0.12318(3) 0.72404(13) 0.0378(2) Uani d . 1 1
O O3 0.28771(14) 0.03775(4) 0.56649(13) 0.0438(2) Uani d . 1 1
O O4 0.09706(11) 0.19590(3) 0.19131(13) 0.0399(2) Uani d . 1 1
C C1 0.31601(15) 0.14617(4) 0.56176(17) 0.0318(2) Uani d . 1 1
C C2 0.30526(15) 0.04439(4) 0.74269(16) 0.0307(2) Uani d . 1 1
C C3 0.38626(16) 0.09361(4) 0.85111(17) 0.0344(2) Uani d . 1 1
H H3A 0.2919 0.1127 0.8803 0.041 Uiso calc R 1 1
H H3B 0.4897 0.0863 0.9840 0.041 Uiso calc R 1 1
C C4 -0.0169(2) 0.21960(6) 0.0007(2) 0.0571(4) Uani d . 1 1
H H4A 0.0247 0.2544 -0.0012 0.086 Uiso calc R 1 1
H H4B -0.1445 0.2198 -0.0123 0.086 Uiso calc R 1 1
H H4C -0.0087 0.2007 -0.1148 0.086 Uiso calc R 1 1
C C11 0.39019(15) 0.16557(4) 0.41277(17) 0.0309(2) Uani d . 1 1
C C12 0.27767(15) 0.19075(4) 0.23052(18) 0.0317(2) Uani d . 1 1
C C13 0.35424(18) 0.20974(5) 0.0989(2) 0.0402(3) Uani d . 1 1
H H13 0.2789 0.2272 -0.0230 0.048 Uiso calc R 1 1
C C14 0.5388(2) 0.20346(5) 0.1442(2) 0.0473(3) Uani d . 1 1
H H14 0.5895 0.2170 0.0537 0.057 Uiso calc R 1 1
C C15 0.65086(18) 0.17783(5) 0.3194(2) 0.0466(3) Uani d . 1 1
H H15 0.7773 0.1731 0.3484 0.056 Uiso calc R 1 1
C C16 0.57610(17) 0.15923(5) 0.4521(2) 0.0391(3) Uani d . 1 1
H H16 0.6530 0.1417 0.5729 0.047 Uiso calc R 1 1
C C21 0.24735(14) 0.00579(4) 0.85746(16) 0.0282(2) Uani d . 1 1
C C22 0.15576(15) -0.03738(4) 0.75205(17) 0.0325(2) Uani d . 1 1
H H22 0.1341 -0.0415 0.6106 0.039 Uiso calc R 1 1
C C23 0.09629(15) -0.07416(4) 0.85026(18) 0.0354(2) Uani d . 1 1
H H23 0.0339 -0.1035 0.7789 0.043 Uiso calc R 1 1
C C24 0.13080(15) -0.06672(4) 1.05523(18) 0.0345(2) Uani d . 1 1
C C25 0.22246(16) -0.02547(5) 1.16654(17) 0.0348(2) Uani d . 1 1
H H25 0.2459 -0.0222 1.3088 0.042 Uiso calc R 1 1
C C26 0.27973(15) 0.01127(4) 1.06578(16) 0.0313(2) Uani d . 1 1
H H26 0.3416 0.0405 1.1389 0.038 Uiso calc R 1 1

loop_
_atom_site_aniso_label
_atom_site_aniso_U_11
_atom_site_aniso_U_22
_atom_site_aniso_U_33
_atom_site_aniso_U_12
_atom_site_aniso_U_13
_atom_site_aniso_U_23
F1 0.0500(5) 0.0474(4) 0.0545(5) -0.0017(3) 0.0238(4) 0.0127(3)
O1 0.0357(5) 0.0503(5) 0.0443(5) 0.0094(4) 0.0176(4) 0.0130(4)
O2 0.0321(4) 0.0377(4) 0.0370(4) -0.0012(3) 0.0067(3) 0.0070(3)
O3 0.0579(6) 0.0429(5) 0.0307(4) -0.0036(4) 0.0179(4) -0.0037(3)
O4 0.0325(4) 0.0410(5) 0.0434(5) 0.0045(3) 0.0123(4) 0.0132(4)
C1 0.0322(5) 0.0260(5) 0.0333(5) 0.0010(4) 0.0090(4) -0.0001(4)
C2 0.0283(5) 0.0318(5) 0.0276(5) 0.0049(4) 0.0065(4) 0.0002(4)
C3 0.0365(6) 0.0319(5) 0.0294(5) -0.0006(4) 0.0074(4) 0.0018(4)
C4 0.0409(7) 0.0620(9) 0.0594(8) 0.0071(6) 0.0105(6) 0.0307(7)
C11 0.0312(5) 0.0239(5) 0.0368(5) -0.0018(4) 0.0125(4) -0.0028(4)
C12 0.0338(5) 0.0227(5) 0.0383(6) -0.0021(4) 0.0140(4) -0.0021(4)
C13 0.0480(7) 0.0314(6) 0.0443(6) -0.0039(5) 0.0216(5) 0.0018(5)
C14 0.0528(8) 0.0405(7) 0.0609(8) -0.0084(6) 0.0355(7) -0.0028(6)
C15 0.0366(6) 0.0422(7) 0.0670(9) -0.0050(5) 0.0270(6) -0.0084(6)
C16 0.0329(6) 0.0336(6) 0.0484(7) 0.0003(4) 0.0134(5) -0.0029(5)
C21 0.0251(5) 0.0292(5) 0.0271(5) 0.0044(4) 0.0070(4) -0.0017(4)
C22 0.0306(5) 0.0348(5) 0.0281(5) 0.0018(4) 0.0074(4) -0.0046(4)
C23 0.0302(5) 0.0323(5) 0.0389(6) 0.0000(4) 0.0085(4) -0.0040(4)
C24 0.0293(5) 0.0339(6) 0.0399(6) 0.0056(4) 0.0134(4) 0.0073(4)
C25 0.0353(6) 0.0403(6) 0.0281(5) 0.0069(5) 0.0118(4) 0.0004(4)
C26 0.0306(5) 0.0310(5) 0.0286(5) 0.0035(4) 0.0079(4) -0.0045(4)

loop_
_atom_type_symbol
_atom_type_description
_atom_type_scat_dispersion_real
_atom_type_scat_dispersion_imag
_atom_type_scat_source
C C 0.0033 0.0016 'International Tables Vol C Tables 4.2.6.8 and 6.1.1.4'
H H 0.0000 0.0000 'International Tables Vol C Tables 4.2.6.8 and 6.1.1.4'
F F 0.0171 0.0103 'International Tables Vol C Tables 4.2.6.8 and 6.1.1.4'
O O 0.0106 0.0060 'International Tables Vol C Tables 4.2.6.8 and 6.1.1.4'

loop_
_geom_angle_atom_site_label_1
_geom_angle_atom_site_label_2
_geom_angle_atom_site_label_3
_geom_angle
C1 O2 C3 115.22(9)
C12 O4 C4 117.22(10)
O1 C1 O2 122.26(11)
O1 C1 C11 126.84(10)
O2 C1 C11 110.90(9)
O3 C2 C21 121.88(10)
O3 C2 C3 119.77(10)
C21 C2 C3 118.35(9)
O2 C3 C2 109.74(9)
O2 C3 H3A 109.7
C2 C3 H3A 109.7
O2 C3 H3B 109.7
C2 C3 H3B 109.7
H3A C3 H3B 108.2
O4 C4 H4A 109.5
O4 C4 H4B 109.5
H4A C4 H4B 109.5
O4 C4 H4C 109.5
H4A C4 H4C 109.5
H4B C4 H4C 109.5
C16 C11 C12 118.28(11)
C16 C11 C1 120.09(10)
C12 C11 C1 121.63(10)
O4 C12 C13 122.34(11)
O4 C12 C11 118.01(10)
C13 C12 C11 119.65(11)
C14 C13 C12 120.49(12)
C14 C13 H13 119.8
C12 C13 H13 119.8
C13 C14 C15 120.87(12)
C13 C14 H14 119.6
C15 C14 H14 119.6
C14 C15 C16 119.00(12)
C14 C15 H15 120.5
C16 C15 H15 120.5
C15 C16 C11 121.69(12)
C15 C16 H16 119.2
C11 C16 H16 119.2
C26 C21 C22 118.98(10)
C26 C21 C2 122.43(10)
C22 C21 C2 118.59(9)
C23 C22 C21 121.07(10)
C23 C22 H22 119.5
C21 C22 H22 119.5
C24 C23 C22 117.55(11)
C24 C23 H23 121.2
C22 C23 H23 121.2
F1 C24 C25 118.00(11)
F1 C24 C23 118.29(11)
C25 C24 C23 123.70(11)
C24 C25 C26 118.12(10)
C24 C25 H25 120.9
C26 C25 H25 120.9
C25 C26 C21 120.56(10)
C25 C26 H26 119.7
C21 C26 H26 119.7

loop_
_geom_bond_atom_site_label_1
_geom_bond_atom_site_label_2
_geom_bond_distance
F1 C24 1.3577(13)
O1 C1 1.2015(14)
O2 C1 1.3571(13)
O2 C3 1.4236(14)
O3 C2 1.2090(14)
O4 C12 1.3545(14)
O4 C4 1.4339(15)
C1 C11 1.4865(16)
C2 C21 1.4853(15)
C2 C3 1.5177(15)
C3 H3A 0.9900
C3 H3B 0.9900
C4 H4A 0.9800
C4 H4B 0.9800
C4 H4C 0.9800
C11 C16 1.3990(16)
C11 C12 1.4089(15)
C12 C13 1.3906(16)
C13 C14 1.3799(19)
C13 H13 0.9500
C14 C15 1.381(2)
C14 H14 0.9500
C15 C16 1.3834(19)
C15 H15 0.9500
C16 H16 0.9500
C21 C26 1.3971(14)
C21 C22 1.3988(15)
C22 C23 1.3820(17)
C22 H22 0.9500
C23 C24 1.3765(17)
C23 H23 0.9500
C24 C25 1.3722(17)
C25 C26 1.3835(17)
C25 H25 0.9500
C26 H26 0.9500

loop_
_geom_hbond_atom_site_label_D
_geom_hbond_atom_site_label_H
_geom_hbond_atom_site_label_A
_geom_hbond_site_symmetry_A
_geom_hbond_distance_DH
_geom_hbond_distance_HA
_geom_hbond_distance_DA
_geom_hbond_angle_DHA
C16 H16 F1 3_657 0.95 2.52 3.4335(15) 162
C23 H23 O1 3_556 0.95 2.53 3.4004(15) 152
C25 H25 O3 1_556 0.95 2.34 3.1436(14) 142

loop_
_geom_torsion_atom_site_label_1
_geom_torsion_atom_site_label_2
_geom_torsion_atom_site_label_3
_geom_torsion_atom_site_label_4
_geom_torsion
C3 O2 C1 O1 14.38(15)
C3 O2 C1 C11 -166.53(9)
C1 O2 C3 C2 75.18(12)
O3 C2 C3 O2 -6.54(15)
C21 C2 C3 O2 174.23(9)
O1 C1 C11 C16 178.44(11)
O2 C1 C11 C16 -0.61(14)
O1 C1 C11 C12 -1.31(18)
O2 C1 C11 C12 179.65(9)
C4 O4 C12 C13 3.34(17)
C4 O4 C12 C11 -177.26(11)
C16 C11 C12 O4 178.72(10)
C1 C11 C12 O4 -1.53(15)
C16 C11 C12 C13 -1.87(16)
C1 C11 C12 C13 177.88(10)
O4 C12 C13 C14 -179.70(11)
C11 C12 C13 C14 0.91(17)
C12 C13 C14 C15 0.7(2)
C13 C14 C15 C16 -1.2(2)
C14 C15 C16 C11 0.23(19)
C12 C11 C16 C15 1.31(17)
C1 C11 C16 C15 -178.44(11)
O3 C2 C21 C26 174.92(11)
C3 C2 C21 C26 -5.87(15)
O3 C2 C21 C22 -5.59(16)
C3 C2 C21 C22 173.62(10)
C26 C21 C22 C23 0.49(16)
C2 C21 C22 C23 -179.02(10)
C21 C22 C23 C24 -0.10(16)
C22 C23 C24 F1 178.27(10)
C22 C23 C24 C25 -0.94(17)
F1 C24 C25 C26 -177.68(10)
C23 C24 C25 C26 1.53(17)
C24 C25 C26 C21 -1.08(16)
C22 C21 C26 C25 0.12(16)
C2 C21 C26 C25 179.61(10)

loop_
_cod_related_entry_id
_cod_related_entry_database
_cod_related_entry_code
1 ChemSpider 30657407
